data_1525557
loop_
_publ_author_name
'Alekseeva, O.A.'
'Sorokina, N.I.'
'Blomberg, M.K.'
'Verin, I.A.'
'Losevskaya, T.Yu.'
'Simonov, V.I.'
'Yanovskii, V.K.'
'Voronkova, V.I.'

_publ_section_title
;
 The crystal structure of K2.47 Nb2.85 Ti1.15 P2.5 O17
;
_journal_name_full Kristallografiya
_journal_page_first 215
_journal_page_last 220
_journal_volume 46
_journal_year 2001
_chemical_formula_sum 'K2.473 Nb2.844 O17 P2.5 Ti1.156'
_chemical_name_systematic 'K2.473 Nb2.844 Ti1.156 P2.5 O17'
_space_group_IT_number 13
_symmetry_space_group_name_Hall '-P 2yac'
_symmetry_space_group_name_H-M 'P 1 2/n 1'
_cell_angle_alpha 90
_cell_angle_beta 83.15
_cell_angle_gamma 90
_cell_formula_units_Z 4
_cell_length_a 13.7864
_cell_length_b 6.4078
_cell_length_c 16.9384
_cell_volume 1485.665
_citation_journal_id_ASTM KRISAJ
_cod_data_source_file Alekseeva_KRISAJ_2001_1755.cif
_cod_data_source_block K2.473Nb2.844O17P2.5Ti1.156
_cod_original_sg_symbol_Hall '-P 2yc (x-z,y,z)'
_cod_database_code 1525557

loop_
_symmetry_equiv_pos_as_xyz
x,y,z
-x+1/2,y,-z+1/2
-x,-y,-z
x-1/2,-y,z-1/2

loop_
_atom_site_label
_atom_site_type_symbol
_atom_site_fract_x
_atom_site_fract_y
_atom_site_fract_z
_atom_site_occupancy
_atom_site_U_iso_or_equiv
O13 O-2 0.84033 0.5101 0.23335 1 0.0
O3 O-2 0.02716 0.4826 0.16366 1 0.0
K4 K+1 0.584 0.009 0.3734 0.433 0.0
O15 O-2 0.74114 0.7892 0.17698 1 0.0
O1 O-2 0.51509 0.8055 0.23553 1 0.0
Nb4 Nb+5 0.10608 0.48423 0.06014 0.664 0.0
O8 O-2 0.22302 0.47 0.12277 1 0.0
K3 K+1 0.65 0.165 0.3573 0.54 0.0
Nb1 Nb+5 0.68435 0.71924 0.06828 0.856 0.0
Nb2 Nb+5 0.3151 0.27889 0.14694 0.797 0.0
P1 P+5 0.5146 0.99614 0.18033 1 0.0
O7 O-2 0.58326 0.9619 0.10367 1 0.0
O12 O-2 0.09128 0.1714 0.06251 1 0.0
P2 P+5 0.16823 0.99736 0.05196 1 0.0
Ti4 Ti+4 0.10608 0.48423 0.06014 0.336 0.0
K2 K+1 0.40459 0.75572 0.02115 1 0.0
O4 O-2 0.7992 0.5496 0.03157 1 0.0
O2 O-2 0 0.5 0 1 0.0
O9 O-2 0.40883 0.4646 0.18081 1 0.0
Ti1 Ti+4 0.68435 0.71924 0.06828 0.144 0.0
O10 O-2 0.60049 0.5285 0.12026 1 0.0
K1 K+1 0.25 0.7746 0.25 1 0.0
O11 O-2 0.11342 0.7903 0.0579 1 0.0
O16 O-2 0.77158 -0.014 0.02991 1 0.0
Ti3 Ti+4 0.52479 0.49493 0.23182 0.473 0.0
O6 O-2 0.54722 0.1863 0.22566 1 0.0
O5 O-2 0.36779 0.2822 0.02968 1 0.0
O18 O-2 0.41129 0.027 0.15869 1 0.0
Ti2 Ti+4 0.3151 0.27889 0.14694 0.203 0.0
O14 O-2 0.23624 0.0106 0.11651 1 0.0
P3 P+5 0.75 0.65132 0.25 1 0.0
O17 O-2 0.25 0.222 0.25 1 0.0
Nb3 Nb+5 0.52479 0.49493 0.23182 0.527 0.0
